data_7251683
loop_
_publ_author_name
'De, Amit Kumar'
'Shaym, Tandrim'
'Ghosh, Subhasis'
'Dogra, Sunanda'
'Roy Choudhury, Angshuman'
'Das, Debasis'

_publ_section_title
;
 A new dioxo-molybdenum complex derived from an amide-based imine
 derivative for the fluorescence recognition of Zr(iv) with phosphatase
 activity
;
_journal_issue 12
_journal_name_full 'RSC Advances'
_journal_page_first 11130
_journal_page_last 11136
_journal_paper_doi 10.1039/D5RA04804D
_journal_volume 16
_journal_year 2026
_chemical_formula_moiety 'C17 H17 Mo N3 O7, C3 H7 N O'
_chemical_formula_sum 'C20 H24 Mo N4 O8'
_chemical_formula_weight 544.37
_chemical_name_systematic DDAD-13
_space_group_crystal_system triclinic
_space_group_IT_number 2
_space_group_name_Hall '-P 1'
_space_group_name_H-M_alt 'P -1'
_atom_sites_solution_hydrogens geom
_atom_sites_solution_primary dual
_audit_creation_date 2025-03-17
_audit_creation_method
;
Olex2 1.5
(compiled 2025.03.04 svn.red2d20d0 for OlexSys, GUI svn.r7188)
;
_audit_update_record
;
2025-05-06 deposited with the CCDC.	2026-02-10 downloaded from the CCDC.
;
_cell_angle_alpha 104.639(3)
_cell_angle_beta 93.972(2)
_cell_angle_gamma 101.116(3)
_cell_formula_units_Z 2
_cell_length_a 6.5396(2)
_cell_length_b 12.7039(5)
_cell_length_c 14.4697(4)
_cell_measurement_reflns_used 7588
_cell_measurement_temperature 200.00(1)
_cell_measurement_theta_max 24.9640
_cell_measurement_theta_min 2.9000
_cell_volume 1132.43(7)
_computing_cell_refinement 'CrysAlisPro 1.171.39.35c (Rigaku OD, 2017)'
_computing_data_collection 'CrysAlisPro 1.171.39.35c (Rigaku OD, 2017)'
_computing_data_reduction 'CrysAlisPro 1.171.39.35c (Rigaku OD, 2017)'
_computing_molecular_graphics 'Olex2 1.5 (Dolomanov et al., 2009)'
_computing_publication_material 'Olex2 1.5 (Dolomanov et al., 2009)'
_computing_structure_refinement 'SHELXL 2018/3 (Sheldrick, 2015)'
_computing_structure_solution 'SHELXT 2018/2 (Sheldrick, 2018)'
_diffrn_ambient_environment N~2~
_diffrn_ambient_temperature 200.00(1)
_diffrn_detector 'CCD plate'
_diffrn_measured_fraction_theta_full 0.999
_diffrn_measured_fraction_theta_max 0.999
_diffrn_measurement_details
;
List of Runs (angles in degrees, time in seconds):

  # Type    Start    End  Width  t~exp~   \w     \q     \k     \f   Frames
#--------------------------------------------------------------------------
  1  \w    -69.00 118.20   0.30    4.00    --   29.89  54.00-120.00  624
  2  \w    -69.00 118.20   0.30    4.00    --   29.89  54.00 -30.00  624
  3  \w    -69.00 118.20   0.30    4.00    --   29.89  54.00 -30.00  624
  4  \w    -66.00 116.10   0.30    4.00    --   29.89  54.00 120.00  607
;
_diffrn_measurement_device 'two-circle diffractometer'
_diffrn_measurement_device_type 'XtaLAB Mini (ROW)'
_diffrn_measurement_method '\w scans'
_diffrn_orient_matrix_type 'CrysAlisPro convention (1999,Acta A55,543-557)'
_diffrn_orient_matrix_UB_11 -0.0891584000
_diffrn_orient_matrix_UB_12 0.0197550000
_diffrn_orient_matrix_UB_13 0.0161337000
_diffrn_orient_matrix_UB_21 -0.0384190000
_diffrn_orient_matrix_UB_22 -0.0041744000
_diffrn_orient_matrix_UB_23 -0.0481407000
_diffrn_orient_matrix_UB_31 -0.0546319000
_diffrn_orient_matrix_UB_32 -0.0555724000
_diffrn_orient_matrix_UB_33 -0.0054152000
_diffrn_radiation_monochromator graphite
_diffrn_radiation_probe x-ray
_diffrn_radiation_type 'Mo K\a'
_diffrn_radiation_wavelength 0.71073
_diffrn_reflns_av_R_equivalents 0.0298
_diffrn_reflns_av_unetI/netI 0.0265
_diffrn_reflns_Laue_measured_fraction_full 0.999
_diffrn_reflns_Laue_measured_fraction_max 0.999
_diffrn_reflns_limit_h_max 7
_diffrn_reflns_limit_h_min -7
_diffrn_reflns_limit_k_max 15
_diffrn_reflns_limit_k_min -15
_diffrn_reflns_limit_l_max 17
_diffrn_reflns_limit_l_min -17
_diffrn_reflns_number 13646
_diffrn_reflns_point_group_measured_fraction_full 0.999
_diffrn_reflns_point_group_measured_fraction_max 0.999
_diffrn_reflns_theta_full 25.027
_diffrn_reflns_theta_max 25.027
_diffrn_reflns_theta_min 2.933
_diffrn_source 'fine-focus sealed X-ray tube'
_diffrn_source_type 'Rigaku (Mo) X-ray Source'
_exptl_absorpt_coefficient_mu 0.633
_exptl_absorpt_correction_T_max 1.00000
_exptl_absorpt_correction_T_min 0.85146
_exptl_absorpt_correction_type multi-scan
_exptl_absorpt_process_details
;
CrysAlisPro 1.171.39.35c (Rigaku Oxford Diffraction, 2017)
Empirical absorption correction using spherical harmonics,
 implemented in SCALE3 ABSPACK scaling algorithm.
;
_exptl_crystal_colour 'clear orangish orange'
_exptl_crystal_colour_lustre clear
_exptl_crystal_colour_modifier orangish
_exptl_crystal_colour_primary orange
_exptl_crystal_density_diffrn 1.596
_exptl_crystal_description plate
_exptl_crystal_F_000 556
_exptl_crystal_size_max 0.02
_exptl_crystal_size_mid 0.02
_exptl_crystal_size_min 0.01
_refine_diff_density_max 1.382
_refine_diff_density_min -0.586
_refine_diff_density_rms 0.085
_refine_ls_extinction_method none
_refine_ls_goodness_of_fit_ref 1.135
_refine_ls_hydrogen_treatment constr
_refine_ls_matrix_type full
_refine_ls_number_parameters 304
_refine_ls_number_reflns 4004
_refine_ls_number_restraints 0
_refine_ls_restrained_S_all 1.135
_refine_ls_R_factor_all 0.0399
_refine_ls_R_factor_gt 0.0356
_refine_ls_shift/su_max 0.000
_refine_ls_shift/su_mean 0.000
_refine_ls_structure_factor_coef Fsqd
_refine_ls_weighting_details 'w=1/[\s^2^(Fo^2^)+(0.0280P)^2^+2.0201P] where P=(Fo^2^+2Fc^2^)/3'
_refine_ls_weighting_scheme calc
_refine_ls_wR_factor_gt 0.0817
_refine_ls_wR_factor_ref 0.0853
_reflns_Friedel_coverage 0.000
_reflns_number_gt 3721
_reflns_number_total 4004
_reflns_threshold_expression 'I > 2\s(I)'
_cod_data_source_file d5ra04804d2.cif
_cod_data_source_block ddad-13
_cod_database_code 7251683
_shelx_shelxl_version_number 2018/3
_shelx_space_group_comment
;
The symmetry employed for this shelxl refinement is uniquely defined
by the following loop, which should always be used as a source of
symmetry information in preference to the above space-group names.
They are only intended as comments.
;
_cell_oxdiff_angle_alpha 104.639(3)
_cell_oxdiff_angle_beta 93.972(2)
_cell_oxdiff_angle_gamma 101.116(3)
_cell_oxdiff_length_a 6.5396(2)
_cell_oxdiff_length_b 12.7039(5)
_cell_oxdiff_length_c 14.4697(4)
_cell_oxdiff_measurement_reflns_used 7588
_cell_oxdiff_volume 1132.43(6)
_shelx_estimated_absorpt_t_max 0.994
_shelx_estimated_absorpt_t_min 0.987
_olex2_refinement_description
;
1. Fixed Uiso
 At 1.2 times of:
  All C(H) groups
 At 1.5 times of:
  All C(H,H,H) groups, All O(H) groups
2.a Aromatic/amide H refined with riding coordinates:
 C8(H8), C15(H15), C3(H3), C6(H6), C14(H14), C4(H4), C11(H11), C18(H18),
 C13(H13), C12(H12)
2.b Idealised Me refined as rotating group:
 C16(H16A,H16B,H16C), C19(H19A,H19B,H19C), C17(H17A,H17B,H17C), C20(H20A,H20B,
 H20C)
2.c Idealised tetrahedral OH refined as rotating group:
 O2(H2), O1(H1)
;
_olex2_submission_original_sample_id DDAD-13
_olex2_submission_special_instructions 'No special instructions were received'
_oxdiff_exptl_absorpt_empirical_details
;
Empirical correction (ABSPACK) includes:
- Absorption correction using spherical harmonics
- Frame scaling
;
_oxdiff_exptl_absorpt_empirical_full_max 1.228
_oxdiff_exptl_absorpt_empirical_full_min 0.834

loop_
_space_group_symop_operation_xyz
'x, y, z'
'-x, -y, -z'

loop_
_atom_site_label
_atom_site_type_symbol
_atom_site_fract_x
_atom_site_fract_y
_atom_site_fract_z
_atom_site_U_iso_or_equiv
_atom_site_adp_type
_atom_site_occupancy
_atom_site_site_symmetry_order
_atom_site_calc_flag
_atom_site_refinement_flags_posn
_atom_site_refinement_flags_adp
_atom_site_refinement_flags_occupancy
_atom_site_disorder_assembly
_atom_site_disorder_group
Mo1 Mo 0.15661(4) 0.33637(2) 0.58206(2) 0.02492(10) Uani 1 1 d . . . . .
O3 O 0.1621(3) 0.26295(18) 0.44237(15) 0.0293(5) Uani 1 1 d . . . . .
O7 O 0.2935(3) 0.38517(18) 0.71303(15) 0.0316(5) Uani 1 1 d . . . . .
O4 O 0.1262(3) 0.46212(17) 0.57087(16) 0.0311(5) Uani 1 1 d . . . . .
O5 O 0.2470(3) 0.17085(18) 0.59080(16) 0.0332(5) Uani 1 1 d . . . . .
O2 O 0.7128(3) 0.2906(2) 0.30232(16) 0.0374(5) Uani 1 1 d . . . . .
H2 H 0.702560 0.318085 0.359052 0.056 Uiso 1 1 calc R U . . .
O6 O -0.0882(3) 0.26767(18) 0.59380(16) 0.0323(5) Uani 1 1 d . . . . .
N2 N 0.4907(4) 0.37348(19) 0.55148(17) 0.0223(5) Uani 1 1 d . . . . .
O1 O 0.3046(4) 0.0769(2) 0.00798(16) 0.0434(6) Uani 1 1 d . . . . .
H1 H 0.405472 0.106390 -0.014136 0.065 Uiso 1 1 calc R U . . .
N1 N 0.5197(4) 0.3316(2) 0.45584(17) 0.0253(5) Uani 1 1 d . . . . .
N3 N 0.4430(4) 0.0519(2) 0.6208(2) 0.0318(6) Uani 1 1 d . . . . .
N4 N 0.9192(5) 0.2259(2) -0.1294(2) 0.0376(6) Uani 1 1 d . . . . .
O8 O 0.6222(5) 0.1845(3) -0.0626(2) 0.0606(8) Uani 1 1 d . . . . .
C1 C 0.3411(4) 0.2765(2) 0.4044(2) 0.0247(6) Uani 1 1 d . . . . .
C8 C 0.6503(4) 0.4391(2) 0.6082(2) 0.0246(6) Uani 1 1 d . . . . .
H8 H 0.774737 0.456831 0.582507 0.030 Uiso 1 1 calc R U . . .
C10 C 0.4701(5) 0.4622(2) 0.7577(2) 0.0273(6) Uani 1 1 d . . . . .
C15 C 0.4203(5) 0.1493(2) 0.6110(2) 0.0295(7) Uani 1 1 d . . . . .
H15 H 0.540270 0.205416 0.619577 0.035 Uiso 1 1 calc R U . . .
C2 C 0.3365(5) 0.2259(2) 0.3012(2) 0.0256(6) Uani 1 1 d . . . . .
C3 C 0.1462(5) 0.1674(2) 0.2449(2) 0.0284(6) Uani 1 1 d . . . . .
H3 H 0.023456 0.162024 0.273948 0.034 Uiso 1 1 calc R U . . .
C7 C 0.5214(5) 0.2348(2) 0.2555(2) 0.0275(6) Uani 1 1 d . . . . .
C9 C 0.6459(5) 0.4868(2) 0.7099(2) 0.0264(6) Uani 1 1 d . . . . .
C6 C 0.5111(5) 0.1832(3) 0.1579(2) 0.0318(7) Uani 1 1 d . . . . .
H6 H 0.633223 0.186803 0.128402 0.038 Uiso 1 1 calc R U . . .
C14 C 0.8285(5) 0.5611(3) 0.7635(2) 0.0334(7) Uani 1 1 d . . . . .
H14 H 0.946718 0.577403 0.733127 0.040 Uiso 1 1 calc R U . . .
C5 C 0.3200(5) 0.1265(3) 0.1041(2) 0.0318(7) Uani 1 1 d . . . . .
C4 C 0.1354(5) 0.1176(3) 0.1477(2) 0.0304(7) Uani 1 1 d . . . . .
H4 H 0.007546 0.078639 0.111753 0.037 Uiso 1 1 calc R U . . .
C11 C 0.4773(6) 0.5135(3) 0.8556(2) 0.0395(8) Uani 1 1 d . . . . .
H11 H 0.360413 0.497989 0.887050 0.047 Uiso 1 1 calc R U . . .
C18 C 0.7907(7) 0.1648(3) -0.0867(2) 0.0443(9) Uani 1 1 d . . . . .
H18 H 0.830497 0.102886 -0.074095 0.053 Uiso 1 1 calc R U . . .
C13 C 0.8337(6) 0.6099(3) 0.8605(3) 0.0421(8) Uani 1 1 d . . . . .
H13 H 0.955800 0.657981 0.895357 0.051 Uiso 1 1 calc R U . . .
C12 C 0.6581(6) 0.5875(3) 0.9062(3) 0.0462(9) Uani 1 1 d . . . . .
H12 H 0.661197 0.622327 0.971198 0.055 Uiso 1 1 calc R U . . .
C16 C 0.6505(6) 0.0320(3) 0.6458(3) 0.0468(9) Uani 1 1 d . . . . .
H16A H 0.756526 0.096507 0.647362 0.070 Uiso 1 1 calc R U . . .
H16B H 0.673650 -0.031319 0.598534 0.070 Uiso 1 1 calc R U . . .
H16C H 0.657412 0.017907 0.707955 0.070 Uiso 1 1 calc R U . . .
C19 C 1.1108(6) 0.1950(3) -0.1613(3) 0.0494(9) Uani 1 1 d . . . . .
H19A H 1.127278 0.128951 -0.143482 0.074 Uiso 1 1 calc R U . . .
H19B H 1.229071 0.254669 -0.131444 0.074 Uiso 1 1 calc R U . . .
H19C H 1.102622 0.180866 -0.229976 0.074 Uiso 1 1 calc R U . . .
C17 C 0.2613(6) -0.0399(3) 0.6103(4) 0.0573(11) Uani 1 1 d . . . . .
H17A H 0.246369 -0.055416 0.671367 0.086 Uiso 1 1 calc R U . . .
H17B H 0.281638 -0.105161 0.564445 0.086 Uiso 1 1 calc R U . . .
H17C H 0.136844 -0.019325 0.588198 0.086 Uiso 1 1 calc R U . . .
C20 C 0.8677(8) 0.3231(4) -0.1508(4) 0.0738(15) Uani 1 1 d . . . . .
H20A H 0.719834 0.319248 -0.150028 0.111 Uiso 1 1 calc R U . . .
H20B H 0.904379 0.326013 -0.213391 0.111 Uiso 1 1 calc R U . . .
H20C H 0.944653 0.388781 -0.103402 0.111 Uiso 1 1 calc R U . . .

loop_
_atom_site_aniso_label
_atom_site_aniso_U_11
_atom_site_aniso_U_22
_atom_site_aniso_U_33
_atom_site_aniso_U_23
_atom_site_aniso_U_13
_atom_site_aniso_U_12
Mo1 0.01834(15) 0.02800(16) 0.02923(16) 0.00948(11) 0.00630(11) 0.00357(10)
O3 0.0173(10) 0.0360(12) 0.0330(11) 0.0094(9) 0.0049(9) 0.0014(9)
O7 0.0271(11) 0.0398(12) 0.0284(11) 0.0132(9) 0.0065(9) 0.0019(9)
O4 0.0251(11) 0.0319(11) 0.0385(12) 0.0137(10) 0.0079(9) 0.0043(9)
O5 0.0253(11) 0.0302(11) 0.0450(13) 0.0123(10) 0.0073(10) 0.0043(9)
O2 0.0220(11) 0.0512(14) 0.0322(12) 0.0035(11) 0.0073(9) 0.0005(10)
O6 0.0225(11) 0.0338(12) 0.0417(13) 0.0123(10) 0.0101(9) 0.0035(9)
N2 0.0182(12) 0.0240(12) 0.0266(12) 0.0106(10) 0.0056(10) 0.0033(10)
O1 0.0434(15) 0.0503(15) 0.0287(12) 0.0048(11) 0.0084(11) -0.0022(12)
N1 0.0202(12) 0.0282(13) 0.0279(13) 0.0092(10) 0.0061(10) 0.0029(10)
N3 0.0328(14) 0.0238(13) 0.0400(15) 0.0117(11) 0.0047(12) 0.0049(11)
N4 0.0459(17) 0.0369(15) 0.0356(15) 0.0172(12) 0.0118(13) 0.0104(13)
O8 0.0645(19) 0.0654(19) 0.0597(18) 0.0246(15) 0.0351(16) 0.0127(15)
C1 0.0222(15) 0.0247(14) 0.0327(16) 0.0150(12) 0.0084(12) 0.0069(12)
C8 0.0180(14) 0.0252(14) 0.0333(16) 0.0117(12) 0.0055(12) 0.0052(12)
C10 0.0280(16) 0.0260(15) 0.0299(16) 0.0115(12) 0.0034(13) 0.0055(12)
C15 0.0299(17) 0.0257(15) 0.0322(16) 0.0093(13) 0.0048(13) 0.0024(13)
C2 0.0256(15) 0.0230(14) 0.0295(15) 0.0087(12) 0.0065(12) 0.0051(12)
C3 0.0262(16) 0.0267(15) 0.0340(16) 0.0121(13) 0.0068(13) 0.0037(12)
C7 0.0259(16) 0.0270(15) 0.0315(16) 0.0108(13) 0.0069(13) 0.0051(12)
C9 0.0263(15) 0.0227(14) 0.0317(16) 0.0106(12) 0.0012(12) 0.0053(12)
C6 0.0288(17) 0.0352(17) 0.0330(17) 0.0106(14) 0.0116(14) 0.0058(13)
C14 0.0320(17) 0.0266(16) 0.0398(18) 0.0103(14) -0.0016(14) 0.0026(13)
C5 0.0377(18) 0.0296(16) 0.0279(16) 0.0089(13) 0.0062(14) 0.0045(14)
C4 0.0274(16) 0.0299(16) 0.0324(16) 0.0094(13) 0.0017(13) 0.0016(13)
C11 0.048(2) 0.0382(18) 0.0342(18) 0.0123(15) 0.0131(16) 0.0069(16)
C18 0.065(3) 0.0348(19) 0.0329(18) 0.0103(15) 0.0142(18) 0.0060(17)
C13 0.046(2) 0.0312(17) 0.0399(19) 0.0081(15) -0.0097(16) -0.0052(15)
C12 0.061(2) 0.0389(19) 0.0314(18) 0.0031(15) 0.0019(17) 0.0038(18)
C16 0.047(2) 0.0349(19) 0.061(2) 0.0175(17) -0.0060(18) 0.0122(16)
C19 0.047(2) 0.052(2) 0.056(2) 0.0217(19) 0.0137(19) 0.0132(18)
C17 0.048(2) 0.0307(19) 0.096(3) 0.028(2) 0.013(2) -0.0006(17)
C20 0.080(3) 0.075(3) 0.104(4) 0.063(3) 0.049(3) 0.042(3)

loop_
_atom_type_symbol
_atom_type_description
_atom_type_scat_dispersion_real
_atom_type_scat_dispersion_imag
_atom_type_scat_source
C C 0.0033 0.0016 'International Tables Vol C Tables 4.2.6.8 and 6.1.1.4'
H H 0.0000 0.0000 'International Tables Vol C Tables 4.2.6.8 and 6.1.1.4'
Mo Mo -1.6832 0.6857 'International Tables Vol C Tables 4.2.6.8 and 6.1.1.4'
N N 0.0061 0.0033 'International Tables Vol C Tables 4.2.6.8 and 6.1.1.4'
O O 0.0106 0.0060 'International Tables Vol C Tables 4.2.6.8 and 6.1.1.4'

loop_
_geom_angle_atom_site_label_1
_geom_angle_atom_site_label_2
_geom_angle_atom_site_label_3
_geom_angle
_geom_angle_site_symmetry_1
_geom_angle_site_symmetry_3
_geom_angle_publ_flag
O3 Mo1 O5 79.04(8) . . ?
O3 Mo1 N2 72.34(8) . . ?
O7 Mo1 O3 149.35(9) . . ?
O7 Mo1 O5 81.54(9) . . ?
O7 Mo1 N2 81.36(9) . . ?
O4 Mo1 O3 97.89(10) . . ?
O4 Mo1 O7 97.91(10) . . ?
O4 Mo1 O5 171.59(9) . . ?
O4 Mo1 O6 105.28(10) . . ?
O4 Mo1 N2 90.73(9) . . ?
O6 Mo1 O3 98.35(9) . . ?
O6 Mo1 O7 102.57(10) . . ?
O6 Mo1 O5 82.98(9) . . ?
O6 Mo1 N2 162.64(10) . . ?
N2 Mo1 O5 80.89(8) . . ?
C1 O3 Mo1 119.84(19) . . ?
C10 O7 Mo1 133.11(18) . . ?
C15 O5 Mo1 131.3(2) . . ?
C7 O2 H2 109.5 . . ?
N1 N2 Mo1 114.68(17) . . ?
C8 N2 Mo1 127.7(2) . . ?
C8 N2 N1 117.0(2) . . ?
C5 O1 H1 109.5 . . ?
C1 N1 N2 110.6(2) . . ?
C15 N3 C16 121.3(3) . . ?
C15 N3 C17 121.3(3) . . ?
C17 N3 C16 117.3(3) . . ?
C18 N4 C19 121.9(3) . . ?
C18 N4 C20 120.8(3) . . ?
C20 N4 C19 117.2(3) . . ?
O3 C1 C2 118.1(3) . . ?
N1 C1 O3 122.4(3) . . ?
N1 C1 C2 119.4(3) . . ?
N2 C8 H8 118.3 . . ?
N2 C8 C9 123.4(3) . . ?
C9 C8 H8 118.3 . . ?
O7 C10 C9 122.4(3) . . ?
O7 C10 C11 117.6(3) . . ?
C11 C10 C9 119.9(3) . . ?
O5 C15 N3 123.8(3) . . ?
O5 C15 H15 118.1 . . ?
N3 C15 H15 118.1 . . ?
C3 C2 C1 120.1(3) . . ?
C3 C2 C7 118.3(3) . . ?
C7 C2 C1 121.6(3) . . ?
C2 C3 H3 119.0 . . ?
C4 C3 C2 121.9(3) . . ?
C4 C3 H3 119.0 . . ?
O2 C7 C2 123.4(3) . . ?
O2 C7 C6 116.8(3) . . ?
C6 C7 C2 119.8(3) . . ?
C10 C9 C8 123.5(3) . . ?
C10 C9 C14 118.6(3) . . ?
C14 C9 C8 117.9(3) . . ?
C7 C6 H6 119.8 . . ?
C5 C6 C7 120.5(3) . . ?
C5 C6 H6 119.8 . . ?
C9 C14 H14 119.7 . . ?
C13 C14 C9 120.7(3) . . ?
C13 C14 H14 119.7 . . ?
O1 C5 C6 121.7(3) . . ?
O1 C5 C4 117.7(3) . . ?
C6 C5 C4 120.6(3) . . ?
C3 C4 C5 118.9(3) . . ?
C3 C4 H4 120.5 . . ?
C5 C4 H4 120.5 . . ?
C10 C11 H11 119.9 . . ?
C12 C11 C10 120.2(3) . . ?
C12 C11 H11 119.9 . . ?
N4 C18 H18 117.8 . . ?
O8 C18 N4 124.4(4) . . ?
O8 C18 H18 117.8 . . ?
C14 C13 H13 119.9 . . ?
C14 C13 C12 120.2(3) . . ?
C12 C13 H13 119.9 . . ?
C11 C12 H12 119.8 . . ?
C13 C12 C11 120.4(3) . . ?
C13 C12 H12 119.8 . . ?
N3 C16 H16A 109.5 . . ?
N3 C16 H16B 109.5 . . ?
N3 C16 H16C 109.5 . . ?
H16A C16 H16B 109.5 . . ?
H16A C16 H16C 109.5 . . ?
H16B C16 H16C 109.5 . . ?
N4 C19 H19A 109.5 . . ?
N4 C19 H19B 109.5 . . ?
N4 C19 H19C 109.5 . . ?
H19A C19 H19B 109.5 . . ?
H19A C19 H19C 109.5 . . ?
H19B C19 H19C 109.5 . . ?
N3 C17 H17A 109.5 . . ?
N3 C17 H17B 109.5 . . ?
N3 C17 H17C 109.5 . . ?
H17A C17 H17B 109.5 . . ?
H17A C17 H17C 109.5 . . ?
H17B C17 H17C 109.5 . . ?
N4 C20 H20A 109.5 . . ?
N4 C20 H20B 109.5 . . ?
N4 C20 H20C 109.5 . . ?
H20A C20 H20B 109.5 . . ?
H20A C20 H20C 109.5 . . ?
H20B C20 H20C 109.5 . . ?

loop_
_geom_bond_atom_site_label_1
_geom_bond_atom_site_label_2
_geom_bond_distance
_geom_bond_site_symmetry_2
_geom_bond_publ_flag
Mo1 O3 2.007(2) . ?
Mo1 O7 1.933(2) . ?
Mo1 O4 1.693(2) . ?
Mo1 O5 2.322(2) . ?
Mo1 O6 1.711(2) . ?
Mo1 N2 2.243(2) . ?
O3 C1 1.327(3) . ?
O7 C10 1.360(4) . ?
O5 C15 1.248(4) . ?
O2 H2 0.8200 . ?
O2 C7 1.351(4) . ?
N2 N1 1.392(3) . ?
N2 C8 1.288(4) . ?
O1 H1 0.8200 . ?
O1 C5 1.362(4) . ?
N1 C1 1.308(4) . ?
N3 C15 1.316(4) . ?
N3 C16 1.465(4) . ?
N3 C17 1.465(4) . ?
N4 C18 1.324(4) . ?
N4 C19 1.455(5) . ?
N4 C20 1.439(5) . ?
O8 C18 1.231(5) . ?
C1 C2 1.464(4) . ?
C8 H8 0.9300 . ?
C8 C9 1.447(4) . ?
C10 C9 1.407(4) . ?
C10 C11 1.396(4) . ?
C15 H15 0.9300 . ?
C2 C3 1.400(4) . ?
C2 C7 1.417(4) . ?
C3 H3 0.9300 . ?
C3 C4 1.380(4) . ?
C7 C6 1.390(4) . ?
C9 C14 1.409(4) . ?
C6 H6 0.9300 . ?
C6 C5 1.386(5) . ?
C14 H14 0.9300 . ?
C14 C13 1.379(5) . ?
C5 C4 1.399(4) . ?
C4 H4 0.9300 . ?
C11 H11 0.9300 . ?
C11 C12 1.386(5) . ?
C18 H18 0.9300 . ?
C13 H13 0.9300 . ?
C13 C12 1.382(5) . ?
C12 H12 0.9300 . ?
C16 H16A 0.9600 . ?
C16 H16B 0.9600 . ?
C16 H16C 0.9600 . ?
C19 H19A 0.9600 . ?
C19 H19B 0.9600 . ?
C19 H19C 0.9600 . ?
C17 H17A 0.9600 . ?
C17 H17B 0.9600 . ?
C17 H17C 0.9600 . ?
C20 H20A 0.9600 . ?
C20 H20B 0.9600 . ?
C20 H20C 0.9600 . ?

loop_
_geom_torsion_atom_site_label_1
_geom_torsion_atom_site_label_2
_geom_torsion_atom_site_label_3
_geom_torsion_atom_site_label_4
_geom_torsion
_geom_torsion_site_symmetry_1
_geom_torsion_site_symmetry_2
_geom_torsion_site_symmetry_3
_geom_torsion_site_symmetry_4
_geom_torsion_publ_flag
Mo1 O3 C1 N1 3.8(4) . . . . ?
Mo1 O3 C1 C2 -177.14(18) . . . . ?
Mo1 O7 C10 C9 -31.9(4) . . . . ?
Mo1 O7 C10 C11 151.3(2) . . . . ?
Mo1 O5 C15 N3 174.0(2) . . . . ?
Mo1 N2 N1 C1 -1.4(3) . . . . ?
Mo1 N2 C8 C9 11.2(4) . . . . ?
O3 C1 C2 C3 1.4(4) . . . . ?
O3 C1 C2 C7 -178.8(3) . . . . ?
O7 C10 C9 C8 4.6(4) . . . . ?
O7 C10 C9 C14 -175.0(3) . . . . ?
O7 C10 C11 C12 176.0(3) . . . . ?
O2 C7 C6 C5 -178.5(3) . . . . ?
N2 N1 C1 O3 -1.3(4) . . . . ?
N2 N1 C1 C2 179.6(2) . . . . ?
N2 C8 C9 C10 3.0(4) . . . . ?
N2 C8 C9 C14 -177.4(3) . . . . ?
O1 C5 C4 C3 -179.7(3) . . . . ?
N1 N2 C8 C9 -178.3(2) . . . . ?
N1 C1 C2 C3 -179.4(3) . . . . ?
N1 C1 C2 C7 0.3(4) . . . . ?
C1 C2 C3 C4 -179.3(3) . . . . ?
C1 C2 C7 O2 -0.8(4) . . . . ?
C1 C2 C7 C6 178.4(3) . . . . ?
C8 N2 N1 C1 -173.1(2) . . . . ?
C8 C9 C14 C13 179.5(3) . . . . ?
C10 C9 C14 C13 -0.9(4) . . . . ?
C10 C11 C12 C13 -1.0(5) . . . . ?
C2 C3 C4 C5 -0.5(5) . . . . ?
C2 C7 C6 C5 2.3(5) . . . . ?
C3 C2 C7 O2 179.0(3) . . . . ?
C3 C2 C7 C6 -1.8(4) . . . . ?
C7 C2 C3 C4 1.0(4) . . . . ?
C7 C6 C5 O1 178.8(3) . . . . ?
C7 C6 C5 C4 -1.8(5) . . . . ?
C9 C10 C11 C12 -0.8(5) . . . . ?
C9 C14 C13 C12 -0.9(5) . . . . ?
C6 C5 C4 C3 0.9(5) . . . . ?
C14 C13 C12 C11 1.9(6) . . . . ?
C11 C10 C9 C8 -178.7(3) . . . . ?
C11 C10 C9 C14 1.7(4) . . . . ?
C16 N3 C15 O5 -179.2(3) . . . . ?
C19 N4 C18 O8 -176.4(4) . . . . ?
C17 N3 C15 O5 -1.2(5) . . . . ?
C20 N4 C18 O8 0.2(6) . . . . ?
